data_7153180
loop_
_publ_author_name
'Gould, Eoin'
'Lebl, Tomas'
'Slawin, Alexandra M. Z.'
'Reid, Mark'
'Davies, Tony'
'Smith, Andrew D.'

_publ_section_title
;
 The development of highly active acyclic chiral hydrazides for asymmetric
 iminium ion organocatalysis.
;
_journal_issue 45
_journal_name_full 'Organic &amp; biomolecular chemistry'
_journal_page_first 7877
_journal_page_last 7892
_journal_paper_doi 10.1039/c3ob41719k
_journal_volume 11
_journal_year 2013
_chemical_absolute_configuration syn
_chemical_formula_moiety 'C18 H17 F3 N2 O3'
_chemical_formula_sum 'C18 H17 F3 N2 O3'
_chemical_formula_weight 366.34
_space_group_IT_number 4
_symmetry_cell_setting monoclinic
_symmetry_Int_Tables_number 4
_symmetry_space_group_name_Hall 'P 2yb'
_symmetry_space_group_name_H-M 'P 1 21 1'
_atom_sites_solution_hydrogens geom
_atom_sites_solution_primary direct
_atom_sites_solution_secondary difmap
_cell_angle_alpha 90.0000
_cell_angle_beta 104.942(18)
_cell_angle_gamma 90.0000
_cell_formula_units_Z 2
_cell_length_a 11.641(9)
_cell_length_b 6.185(4)
_cell_length_c 11.974(9)
_cell_measurement_reflns_used 2740
_cell_measurement_temperature 93
_cell_measurement_theta_max 25.35
_cell_measurement_theta_min 3.29
_cell_volume 833.0(10)
_computing_cell_refinement 'CrystalClear-SM Expert 2.0 rc13'
_computing_data_collection 'CrystalClear-SM Expert 2.0 rc13 (Rigaku, 2009)'
_computing_data_reduction 'CrystalClear-SM Expert 2.0 rc13'
_computing_molecular_graphics 'CrystalStructure 4.0'
_computing_publication_material 'CrystalStructure 4.0 (Rigaku, 2010)'
_computing_structure_refinement 'SHELXL97 (Sheldrick, 2008)'
_computing_structure_solution 'SIR2004 (Burla, et al., 2005)'
_diffrn_ambient_temperature 93
_diffrn_detector_area_resol_mean 14.629
_diffrn_measured_fraction_theta_full 0.990
_diffrn_measured_fraction_theta_max 0.989
_diffrn_measurement_device_type 'Rigaku Mercury70'
_diffrn_measurement_method \w
_diffrn_radiation_type 'Mo K\a'
_diffrn_radiation_wavelength 0.71075
_diffrn_reflns_av_R_equivalents 0.0512
_diffrn_reflns_Laue_measured_fraction_full 0.990
_diffrn_reflns_Laue_measured_fraction_max 0.989
_diffrn_reflns_limit_h_max 13
_diffrn_reflns_limit_h_min -11
_diffrn_reflns_limit_k_max 7
_diffrn_reflns_limit_k_min -7
_diffrn_reflns_limit_l_max 14
_diffrn_reflns_limit_l_min -12
_diffrn_reflns_number 5186
_diffrn_reflns_theta_full 25.000
_diffrn_reflns_theta_max 25.298
_diffrn_reflns_theta_min 2.176
_diffrn_standards_number 0
_exptl_absorpt_coefficient_mu 0.122
_exptl_absorpt_correction_T_max 0.999
_exptl_absorpt_correction_T_min 0.656
_exptl_absorpt_correction_type multi-scan
_exptl_absorpt_process_details 'REQAB (Rigaku, 1998)'
_exptl_crystal_colour colorless
_exptl_crystal_density_diffrn 1.460
_exptl_crystal_density_method 'not measured'
_exptl_crystal_description prism
_exptl_crystal_F_000 380.00
_exptl_crystal_size_max 0.100
_exptl_crystal_size_mid 0.050
_exptl_crystal_size_min 0.010
_refine_diff_density_max 0.280
_refine_diff_density_min -0.330
_refine_ls_abs_structure_details 'Parsons and Flack (2004), Acta Cryst. A60, s61'
_refine_ls_abs_structure_Flack 0.2(9)
_refine_ls_extinction_method none
_refine_ls_goodness_of_fit_ref 1.074
_refine_ls_hydrogen_treatment mixed
_refine_ls_number_parameters 239
_refine_ls_number_reflns 2752
_refine_ls_number_restraints 2
_refine_ls_R_factor_gt 0.0642
_refine_ls_shift/su_max 0.004
_refine_ls_structure_factor_coef Fsqd
_refine_ls_weighting_details 'w = 1/[\s^2^(Fo^2^)+(0.0948P)^2^+0.0092P] where P=(Fo^2^+2Fc^2^)/3'
_refine_ls_weighting_scheme calc
_refine_ls_wR_factor_ref 0.1797
_reflns_number_gt 2165
_reflns_number_total 2752
_reflns_threshold_expression F^2^>2.0\s(F^2^)
_cod_data_source_file c3ob41719k.txt
_cod_data_source_block 20
_cod_database_code 7153180

loop_
_symmetry_equiv_pos_site_id
_symmetry_equiv_pos_as_xyz
1 +X,+Y,+Z
2 -X,1/2+Y,-Z

loop_
_atom_site_label
_atom_site_type_symbol
_atom_site_fract_x
_atom_site_fract_y
_atom_site_fract_z
_atom_site_U_iso_or_equiv
_atom_site_adp_type
_atom_site_occupancy
_atom_site_symmetry_multiplicity
_atom_site_calc_flag
_atom_site_refinement_flags
F1 F 1.3786(4) 1.3556(9) 0.9453(4) 0.0572(12) Uani 1.0 2 d .
F2 F 1.3796(3) 1.0267(7) 1.0092(4) 0.0480(11) Uani 1.0 2 d .
F3 F 1.4476(3) 1.2880(7) 1.1271(4) 0.0519(11) Uani 1.0 2 d .
O5 O 1.1389(4) 0.7666(8) 1.1368(4) 0.0401(11) Uani 1.0 2 d .
O6 O 1.0636(4) 0.6429(8) 0.9085(4) 0.0359(10) Uani 1.0 2 d .
O13 O 0.4822(4) 0.8892(7) 0.3247(4) 0.0379(11) Uani 1.0 2 d .
N1 N 1.1233(4) 0.9793(8) 0.9728(4) 0.0280(11) Uani 1.0 2 d .
N2 N 1.1513(5) 1.1956(8) 0.9457(4) 0.0314(12) Uani 1.0 2 d .
C3 C 1.2390(5) 1.2707(11) 1.0505(5) 0.0327(13) Uani 1.0 2 d .
C4 C 1.2181(6) 1.1353(11) 1.1506(5) 0.0342(14) Uani 1.0 2 d .
C5 C 1.1547(6) 0.9388(10) 1.0919(5) 0.0327(14) Uani 1.0 2 d .
C6 C 1.0984(5) 0.8192(10) 0.8866(5) 0.0285(13) Uani 1.0 2 d .
C7 C 1.1204(5) 0.8738(11) 0.7695(5) 0.0321(14) Uani 1.0 2 d .
C8 C 1.0037(5) 0.8372(10) 0.6772(5) 0.0283(13) Uani 1.0 2 d .
C9 C 0.9182(5) 0.9938(11) 0.6553(5) 0.0303(13) Uani 1.0 2 d .
C10 C 0.8072(6) 0.9659(11) 0.5721(5) 0.0315(13) Uani 1.0 2 d .
C11 C 0.7159(6) 1.1259(12) 0.5514(5) 0.0363(14) Uani 1.0 2 d .
C12 C 0.6106(6) 1.0939(11) 0.4697(5) 0.0356(15) Uani 1.0 2 d .
C13 C 0.5923(5) 0.9000(10) 0.4039(5) 0.0312(14) Uani 1.0 2 d .
C14 C 0.6772(5) 0.7411(11) 0.4209(5) 0.0336(14) Uani 1.0 2 d .
C15 C 0.7874(5) 0.7714(10) 0.5061(5) 0.0287(13) Uani 1.0 2 d .
C16 C 0.8773(5) 0.6113(11) 0.5295(5) 0.0331(14) Uani 1.0 2 d .
C17 C 0.9817(5) 0.6426(11) 0.6124(5) 0.0315(13) Uani 1.0 2 d .
C18 C 1.3603(6) 1.2389(13) 1.0328(6) 0.0426(16) Uani 1.0 2 d .
C19 C 1.2248(5) 0.7307(12) 0.7567(5) 0.0380(15) Uani 1.0 2 d .
C20 C 0.4603(6) 0.6956(12) 0.2552(6) 0.0425(16) Uani 1.0 2 d .
H2 H 1.078(4) 1.281(10) 0.928(5) 0.039(18) Uiso 1.0 2 d .
H3 H 1.2257 1.4272 1.0640 0.0392 Uiso 1.0 2 calc R
H4A H 1.2944 1.0956 1.2055 0.0411 Uiso 1.0 2 calc R
H4B H 1.1684 1.2146 1.1927 0.0411 Uiso 1.0 2 calc R
H7 H 1.1437 1.0293 0.7689 0.0385 Uiso 1.0 2 calc R
H9 H 0.9333 1.1259 0.6970 0.0364 Uiso 1.0 2 calc R
H11 H 0.7282 1.2563 0.5947 0.0435 Uiso 1.0 2 calc R
H12 H 0.5502 1.2010 0.4572 0.0427 Uiso 1.0 2 calc R
H14 H 0.6630 0.6120 0.3765 0.0404 Uiso 1.0 2 calc R
H16 H 0.8650 0.4799 0.4871 0.0398 Uiso 1.0 2 calc R
H17 H 1.0404 0.5322 0.6267 0.0377 Uiso 1.0 2 calc R
H19A H 1.2310 0.7368 0.6766 0.0456 Uiso 1.0 2 calc R
H19B H 1.2109 0.5810 0.7766 0.0456 Uiso 1.0 2 calc R
H19C H 1.2989 0.7834 0.8086 0.0456 Uiso 1.0 2 calc R
H20A H 0.3782 0.6966 0.2072 0.0510 Uiso 1.0 2 calc R
H20B H 0.4727 0.5685 0.3058 0.0510 Uiso 1.0 2 calc R
H20C H 0.5152 0.6902 0.2055 0.0510 Uiso 1.0 2 calc R

loop_
_atom_site_aniso_label
_atom_site_aniso_U_11
_atom_site_aniso_U_22
_atom_site_aniso_U_33
_atom_site_aniso_U_12
_atom_site_aniso_U_13
_atom_site_aniso_U_23
F1 0.047(3) 0.070(3) 0.055(3) -0.013(2) 0.014(2) 0.010(3)
F2 0.037(2) 0.051(3) 0.056(3) 0.0047(19) 0.0120(18) -0.013(2)
F3 0.0342(19) 0.061(3) 0.054(3) -0.0075(19) 0.0006(18) -0.012(2)
O5 0.043(3) 0.045(3) 0.031(3) -0.003(2) 0.0067(19) 0.009(2)
O6 0.040(3) 0.036(3) 0.031(2) -0.004(2) 0.0079(18) -0.0009(19)
O13 0.032(3) 0.043(3) 0.034(3) 0.001(2) 0.0008(18) -0.006(2)
N1 0.033(3) 0.028(3) 0.021(3) 0.003(3) 0.005(2) 0.003(2)
N2 0.032(3) 0.032(3) 0.028(3) -0.006(3) 0.004(2) -0.000(2)
C3 0.032(3) 0.031(4) 0.033(3) -0.002(3) 0.006(3) -0.003(3)
C4 0.030(3) 0.039(4) 0.031(3) 0.000(3) 0.003(3) -0.003(3)
C5 0.029(3) 0.040(4) 0.030(3) 0.002(3) 0.009(3) -0.002(3)
C6 0.027(3) 0.032(4) 0.025(3) 0.001(3) 0.005(3) 0.000(3)
C7 0.034(3) 0.038(4) 0.022(3) -0.001(3) 0.004(3) 0.003(3)
C8 0.032(3) 0.029(4) 0.023(3) -0.002(3) 0.005(3) 0.002(3)
C9 0.033(4) 0.032(4) 0.025(3) -0.002(3) 0.006(3) -0.003(3)
C10 0.036(3) 0.034(4) 0.025(3) -0.000(3) 0.010(3) -0.001(3)
C11 0.040(4) 0.040(4) 0.028(3) -0.004(3) 0.008(3) -0.001(3)
C12 0.041(4) 0.035(4) 0.032(3) 0.005(3) 0.010(3) 0.004(3)
C13 0.029(3) 0.040(4) 0.024(3) 0.004(3) 0.006(3) -0.002(3)
C14 0.032(3) 0.037(4) 0.028(3) -0.000(3) 0.001(3) 0.001(3)
C15 0.029(3) 0.034(4) 0.025(3) -0.000(3) 0.010(3) -0.001(3)
C16 0.032(3) 0.034(4) 0.033(3) 0.001(3) 0.007(3) -0.000(3)
C17 0.029(3) 0.032(4) 0.034(3) 0.001(3) 0.009(3) -0.002(3)
C18 0.032(4) 0.050(5) 0.042(4) 0.001(4) 0.004(3) 0.004(4)
C19 0.033(3) 0.052(4) 0.029(3) 0.001(3) 0.009(3) -0.003(3)
C20 0.039(4) 0.048(5) 0.034(3) -0.001(3) -0.001(3) -0.005(3)

loop_
_atom_type_symbol
_atom_type_description
_atom_type_scat_dispersion_real
_atom_type_scat_dispersion_imag
_atom_type_scat_source
C C 0.0033 0.0016
;
International Tables for Crystallography
(1992, Vol. C, Tables 4.2.6.8 and 6.1.1.4)
;
H H 0.0000 0.0000
;
International Tables for Crystallography
(1992, Vol. C, Table 6.1.1.4)
;
F F 0.0171 0.0103
;
International Tables for Crystallography
(1992, Vol. C, Tables 4.2.6.8 and 6.1.1.4)
;
N N 0.0061 0.0033
;
International Tables for Crystallography
(1992, Vol. C, Tables 4.2.6.8 and 6.1.1.4)
;
O O 0.0106 0.0060
;
International Tables for Crystallography
(1992, Vol. C, Tables 4.2.6.8 and 6.1.1.4)
;

loop_
_geom_angle_atom_site_label_1
_geom_angle_atom_site_label_2
_geom_angle_atom_site_label_3
_geom_angle
_geom_angle_publ_flag
C13 O13 C20 115.4(5) yes
N2 N1 C5 112.5(5) yes
N2 N1 C6 120.4(5) yes
C5 N1 C6 124.9(5) yes
N1 N2 C3 104.4(5) yes
N2 C3 C4 106.2(5) yes
N2 C3 C18 108.0(6) yes
C4 C3 C18 112.7(5) yes
C3 C4 C5 103.6(5) yes
O5 C5 N1 124.8(6) yes
O5 C5 C4 127.5(5) yes
N1 C5 C4 107.5(5) yes
O6 C6 N1 119.4(6) yes
O6 C6 C7 122.7(6) yes
N1 C6 C7 117.9(6) yes
C6 C7 C8 107.6(5) yes
C6 C7 C19 106.7(5) yes
C8 C7 C19 114.8(5) yes
C7 C8 C9 120.1(6) yes
C7 C8 C17 121.4(5) yes
C9 C8 C17 118.5(5) yes
C8 C9 C10 122.3(6) yes
C9 C10 C11 122.6(6) yes
C9 C10 C15 118.6(6) yes
C11 C10 C15 118.8(5) yes
C10 C11 C12 120.9(6) yes
C11 C12 C13 119.8(6) yes
O13 C13 C12 113.6(6) yes
O13 C13 C14 124.9(6) yes
C12 C13 C14 121.5(5) yes
C13 C14 C15 119.4(6) yes
C10 C15 C14 119.5(6) yes
C10 C15 C16 118.4(5) yes
C14 C15 C16 122.0(6) yes
C15 C16 C17 121.1(6) yes
C8 C17 C16 121.1(6) yes
F1 C18 F2 106.8(6) yes
F1 C18 F3 107.4(6) yes
F1 C18 C3 112.9(6) yes
F2 C18 F3 105.1(5) yes
F2 C18 C3 111.4(6) yes
F3 C18 C3 112.8(6) yes
N1 N2 H2 108(4) no
C3 N2 H2 113(4) no
N2 C3 H3 109.941 no
C4 C3 H3 109.948 no
C18 C3 H3 109.943 no
C3 C4 H4A 111.048 no
C3 C4 H4B 111.047 no
C5 C4 H4A 111.044 no
C5 C4 H4B 111.045 no
H4A C4 H4B 109.023 no
C6 C7 H7 109.211 no
C8 C7 H7 109.205 no
C19 C7 H7 109.208 no
C8 C9 H9 118.870 no
C10 C9 H9 118.872 no
C10 C11 H11 119.559 no
C12 C11 H11 119.554 no
C11 C12 H12 120.118 no
C13 C12 H12 120.121 no
C13 C14 H14 120.278 no
C15 C14 H14 120.281 no
C15 C16 H16 119.437 no
C17 C16 H16 119.438 no
C8 C17 H17 119.444 no
C16 C17 H17 119.434 no
C7 C19 H19A 109.473 no
C7 C19 H19B 109.477 no
C7 C19 H19C 109.472 no
H19A C19 H19B 109.469 no
H19A C19 H19C 109.467 no
H19B C19 H19C 109.469 no
O13 C20 H20A 109.473 no
O13 C20 H20B 109.471 no
O13 C20 H20C 109.465 no
H20A C20 H20B 109.475 no
H20A C20 H20C 109.474 no
H20B C20 H20C 109.469 no

loop_
_geom_bond_atom_site_label_1
_geom_bond_atom_site_label_2
_geom_bond_distance
_geom_bond_publ_flag
F1 C18 1.334(9) yes
F2 C18 1.373(9) yes
F3 C18 1.345(7) yes
O5 C5 1.228(8) yes
O6 C6 1.216(8) yes
O13 C13 1.385(7) yes
O13 C20 1.443(8) yes
N1 N2 1.434(7) yes
N1 C5 1.400(8) yes
N1 C6 1.406(8) yes
N2 C3 1.475(7) yes
C3 C4 1.531(9) yes
C3 C18 1.495(10) yes
C4 C5 1.499(9) yes
C6 C7 1.527(9) yes
C7 C8 1.531(7) yes
C7 C19 1.543(9) yes
C8 C9 1.365(9) yes
C8 C17 1.419(9) yes
C9 C10 1.424(8) yes
C10 C11 1.427(9) yes
C10 C15 1.425(9) yes
C11 C12 1.371(8) yes
C12 C13 1.421(9) yes
C13 C14 1.371(9) yes
C14 C15 1.431(7) yes
C15 C16 1.415(9) yes
C16 C17 1.371(8) yes
N2 H2 0.98(5) no
C3 H3 1.000 no
C4 H4A 0.990 no
C4 H4B 0.990 no
C7 H7 1.000 no
C9 H9 0.950 no
C11 H11 0.950 no
C12 H12 0.950 no
C14 H14 0.950 no
C16 H16 0.950 no
C17 H17 0.950 no
C19 H19A 0.980 no
C19 H19B 0.980 no
C19 H19C 0.980 no
C20 H20A 0.980 no
C20 H20B 0.980 no
C20 H20C 0.980 no

loop_
_geom_contact_atom_site_label_1
_geom_contact_atom_site_label_2
_geom_contact_distance
_geom_contact_publ_flag
_geom_contact_site_symmetry_2
F1 N2 2.827(7) no .
F2 N1 2.917(7) no .
F2 N2 2.773(7) no .
F2 C4 2.914(8) no .
F2 C5 3.076(8) no .
F2 C6 3.469(7) no .
F2 C19 3.596(8) no .
F3 C4 2.915(8) no .
O5 O6 2.755(6) no .
O5 N2 3.531(7) no .
O5 C3 3.573(9) no .
O5 C6 2.928(8) no .
O6 N2 3.563(7) no .
O6 C5 2.845(7) no .
O6 C8 2.933(7) no .
O6 C17 3.426(7) no .
O6 C19 2.980(9) no .
N1 C8 3.563(7) no .
N1 C18 3.113(9) no .
N1 C19 3.469(9) no .
N2 C7 2.855(8) no .
C3 C6 3.560(9) no .
C5 C18 3.248(10) no .
C6 C9 3.201(8) no .
C6 C17 3.394(8) no .
C8 C15 2.836(7) no .
C9 C16 2.779(9) no .
C10 C13 2.808(8) no .
C10 C17 2.802(9) no .
C11 C14 2.818(10) no .
C12 C15 2.818(9) no .
C14 C20 2.794(8) no .
C17 C19 2.961(8) no .
F1 F2 2.924(6) no 2_857
F1 F3 3.592(7) no 2_857
F1 C19 3.406(8) no 1_565
F1 C20 3.546(9) no 2_756
F2 F1 2.924(6) no 2_847
F2 F3 3.254(7) no 2_847
F2 C20 3.511(8) no 1_656
F3 F1 3.592(7) no 2_847
F3 F2 3.254(7) no 2_857
F3 O13 3.370(7) no 1_656
F3 C20 2.935(9) no 1_666
O5 O6 3.257(7) no 2_757
O5 N1 3.482(7) no 2_747
O5 N2 3.295(7) no 2_747
O5 C3 3.529(9) no 1_545
O5 C9 3.216(8) no 2_747
O6 O5 3.257(7) no 2_747
O6 N1 3.061(7) no 2_747
O6 N2 2.943(7) no 1_545
O6 N2 3.415(8) no 2_747
O6 C3 3.251(8) no 1_545
O6 C4 3.172(8) no 2_747
O6 C5 2.837(8) no 2_747
O13 F3 3.370(7) no 1_454
O13 C4 3.579(7) no 1_454
O13 C11 3.455(9) no 2_646
O13 C12 3.455(9) no 2_646
N1 O5 3.482(7) no 2_757
N1 O6 3.061(7) no 2_757
N2 O5 3.295(7) no 2_757
N2 O6 2.943(7) no 1_565
N2 O6 3.415(8) no 2_757
C3 O5 3.529(9) no 1_565
C3 O6 3.251(8) no 1_565
C4 O6 3.172(8) no 2_757
C4 O13 3.579(7) no 1_656
C5 O6 2.837(8) no 2_757
C8 C16 3.563(9) no 2_756
C9 O5 3.216(8) no 2_757
C11 O13 3.455(9) no 2_656
C11 C16 3.587(10) no 1_565
C11 C20 3.494(10) no 2_656
C12 O13 3.455(9) no 2_656
C16 C8 3.563(9) no 2_746
C16 C11 3.587(10) no 1_545
C19 F1 3.406(8) no 1_545
C20 F1 3.546(9) no 2_746
C20 F2 3.511(8) no 1_454
C20 F3 2.935(9) no 1_444
C20 C11 3.494(10) no 2_646
F1 H2 3.48(5) no .
F1 H3 2.5866 no .
F2 H3 3.2219 no .
F2 H4A 2.8090 no .
F2 H7 3.4271 no .
F2 H19C 2.7847 no .
F3 H3 2.6412 no .
F3 H4A 2.5181 no .
F3 H4B 3.5638 no .
O5 H4A 2.7073 no .
O5 H4B 2.8508 no .
O6 H7 3.1906 no .
O6 H17 3.3855 no .
O6 H19B 2.6411 no .
O6 H19C 3.3736 no .
O13 H12 2.4926 no .
O13 H14 2.6609 no .
N1 H3 3.1018 no .
N1 H4A 3.0641 no .
N1 H4B 2.9353 no .
N1 H7 2.5323 no .
N1 H9 3.5853 no .
N1 H19C 3.4042 no .
N2 H4A 3.1883 no .
N2 H4B 2.9157 no .
N2 H7 2.3344 no .
N2 H9 3.4053 no .
C3 H7 3.5923 no .
C4 H2 2.88(6) no .
C5 H2 2.87(6) no .
C5 H3 3.1723 no .
C6 H2 2.92(6) no .
C6 H9 3.1939 no .
C6 H17 3.4945 no .
C6 H19A 3.3107 no .
C6 H19B 2.5505 no .
C6 H19C 2.7371 no .
C7 H2 3.27(6) no .
C7 H9 2.6376 no .
C7 H17 2.7265 no .
C8 H16 3.2834 no .
C8 H19A 2.7190 no .
C8 H19B 2.8745 no .
C8 H19C 3.4069 no .
C9 H7 2.6359 no .
C9 H11 2.6887 no .
C9 H17 3.2474 no .
C10 H12 3.2924 no .
C10 H14 3.3271 no .
C10 H16 3.2984 no .
C11 H9 2.6773 no .
C12 H14 3.2941 no .
C13 H11 3.2736 no .
C13 H20A 3.2113 no .
C13 H20B 2.5846 no .
C13 H20C 2.6522 no .
C14 H12 3.2860 no .
C14 H16 2.6688 no .
C14 H20B 2.6489 no .
C14 H20C 2.7931 no .
C15 H9 3.3030 no .
C15 H11 3.3124 no .
C15 H17 3.2794 no .
C16 H14 2.6875 no .
C17 H7 3.3113 no .
C17 H9 3.2518 no .
C17 H19A 2.8630 no .
C17 H19B 2.9022 no .
C18 H2 3.21(4) no .
C18 H4A 2.5440 no .
C18 H4B 3.2999 no .
C19 H17 2.6104 no .
C20 H14 2.4849 no .
H2 H3 2.2295 no .
H2 H4B 3.0962 no .
H2 H7 2.7219 no .
H2 H9 3.0048 no .
H3 H4A 2.6491 no .
H3 H4B 2.2540 no .
H7 H9 2.4520 no .
H7 H17 3.5698 no .
H7 H19A 2.4706 no .
H7 H19B 2.8756 no .
H7 H19C 2.3152 no .
H9 H11 2.5184 no .
H11 H12 2.3158 no .
H14 H16 2.5187 no .
H14 H20A 3.4504 no .
H14 H20B 2.1748 no .
H14 H20C 2.3600 no .
H16 H17 2.3045 no .
H17 H19A 2.4888 no .
H17 H19B 2.3272 no .
H17 H19C 3.5824 no .
F1 H19B 2.7930 no 1_565
F1 H19C 3.1239 no 1_565
F1 H20C 2.6422 no 2_756
F2 H20A 3.1314 no 1_656
F2 H20C 3.2301 no 1_656
F2 H20C 3.2794 no 2_756
F3 H19C 2.8512 no 2_857
F3 H20A 2.8911 no 1_666
F3 H20B 2.7111 no 1_666
F3 H20C 2.7034 no 1_666
O5 H2 2.44(4) no 2_747
O5 H3 2.5771 no 1_545
O5 H4B 3.4794 no 1_545
O5 H9 2.5074 no 2_747
O5 H11 3.1893 no 2_747
O5 H20A 2.7298 no 1_656
O6 H2 2.25(6) no 1_545
O6 H2 2.99(6) no 2_747
O6 H3 2.6451 no 1_545
O6 H4B 2.6970 no 2_747
O13 H4A 2.6148 no 1_454
O13 H11 2.9700 no 2_646
O13 H12 2.9707 no 2_646
N1 H2 3.13(6) no 2_747
N2 H19B 3.3148 no 1_565
C3 H20A 3.3939 no 1_666
C4 H20A 3.2626 no 1_656
C5 H2 2.83(5) no 2_747
C5 H3 3.3089 no 1_545
C5 H9 3.5388 no 2_747
C5 H20A 3.0111 no 1_656
C6 H2 3.38(6) no 1_545
C6 H2 3.40(6) no 2_747
C6 H3 3.3109 no 1_545
C6 H4B 3.0743 no 2_747
C7 H16 3.1885 no 2_756
C8 H4B 2.9370 no 2_747
C8 H16 2.9218 no 2_756
C9 H4B 2.8737 no 2_747
C9 H16 3.5829 no 1_565
C9 H16 3.3917 no 2_756
C9 H17 3.5390 no 2_756
C10 H4B 3.1646 no 2_747
C10 H16 3.4563 no 1_565
C10 H17 3.3396 no 2_756
C10 H19A 3.3455 no 2_756
C11 H16 3.0143 no 1_565
C11 H19A 3.0292 no 2_756
C11 H20A 3.3745 no 2_656
C11 H20B 3.1320 no 2_656
C12 H12 3.3200 no 2_646
C12 H14 3.4985 no 1_565
C12 H19A 2.9861 no 2_756
C12 H20B 3.0886 no 2_656
C13 H12 2.9084 no 2_646
C13 H19A 3.2439 no 2_756
C14 H12 3.3456 no 2_646
C14 H19A 3.5890 no 2_746
C14 H19A 3.5424 no 2_756
C15 H4B 3.5262 no 2_747
C15 H11 3.4829 no 1_545
C15 H17 3.2844 no 2_756
C15 H19A 3.5886 no 2_756
C16 H4B 3.5587 no 2_747
C16 H7 3.5547 no 2_746
C16 H9 3.5759 no 1_545
C16 H11 3.0236 no 1_545
C16 H17 3.4807 no 2_756
C16 H19A 3.3827 no 2_746
C17 H4B 3.2869 no 2_747
C17 H9 3.4430 no 1_545
C17 H16 3.1703 no 2_756
C18 H20A 3.4926 no 1_666
C18 H20C 3.5293 no 2_756
C19 H14 3.2992 no 2_756
C19 H16 3.2267 no 2_756
C20 H3 3.4971 no 1_444
C20 H4A 3.1007 no 1_454
C20 H11 3.1968 no 2_646
C20 H12 3.4778 no 2_646
H2 O5 2.44(4) no 2_757
H2 O6 2.25(6) no 1_565
H2 O6 2.99(6) no 2_757
H2 N1 3.13(6) no 2_757
H2 C5 2.83(5) no 2_757
H2 C6 3.38(6) no 1_565
H2 C6 3.40(6) no 2_757
H2 H19B 3.2516 no 1_565
H3 O5 2.5771 no 1_565
H3 O6 2.6451 no 1_565
H3 C5 3.3089 no 1_565
H3 C6 3.3109 no 1_565
H3 C20 3.4971 no 1_666
H3 H19B 3.5314 no 1_565
H3 H20A 2.7013 no 1_666
H4A O13 2.6148 no 1_656
H4A C20 3.1007 no 1_656
H4A H11 3.2437 no 2_747
H4A H20A 2.6521 no 1_656
H4A H20C 3.5911 no 1_656
H4B O5 3.4794 no 1_565
H4B O6 2.6970 no 2_757
H4B C6 3.0743 no 2_757
H4B C8 2.9370 no 2_757
H4B C9 2.8737 no 2_757
H4B C10 3.1646 no 2_757
H4B C15 3.5262 no 2_757
H4B C16 3.5587 no 2_757
H4B C17 3.2869 no 2_757
H4B H9 3.2287 no 2_757
H7 C16 3.5547 no 2_756
H7 H14 3.2211 no 2_756
H7 H16 3.0559 no 2_756
H7 H19B 3.4973 no 1_565
H9 O5 2.5074 no 2_757
H9 C5 3.5388 no 2_757
H9 C16 3.5759 no 1_565
H9 C17 3.4430 no 1_565
H9 H4B 3.2287 no 2_747
H9 H16 3.2730 no 1_565
H9 H17 3.0204 no 1_565
H11 O5 3.1893 no 2_757
H11 O13 2.9700 no 2_656
H11 C15 3.4829 no 1_565
H11 C16 3.0236 no 1_565
H11 C20 3.1968 no 2_656
H11 H4A 3.2437 no 2_757
H11 H14 3.3501 no 1_565
H11 H16 2.6771 no 1_565
H11 H19A 3.4050 no 2_756
H11 H20A 2.9689 no 2_656
H11 H20B 3.1103 no 2_656
H12 O13 2.9707 no 2_656
H12 C12 3.3200 no 2_656
H12 C13 2.9084 no 2_656
H12 C14 3.3456 no 2_656
H12 C20 3.4778 no 2_656
H12 H12 3.5495 no 2_646
H12 H12 3.5495 no 2_656
H12 H14 3.1267 no 1_565
H12 H19A 3.3484 no 2_756
H12 H20B 2.9025 no 1_565
H12 H20B 3.0316 no 2_656
H14 C12 3.4985 no 1_545
H14 C19 3.2992 no 2_746
H14 H7 3.2211 no 2_746
H14 H11 3.3501 no 1_545
H14 H12 3.1267 no 1_545
H14 H19A 2.7785 no 2_746
H14 H19C 3.1218 no 2_746
H16 C7 3.1885 no 2_746
H16 C8 2.9218 no 2_746
H16 C9 3.5829 no 1_545
H16 C9 3.3917 no 2_746
H16 C10 3.4563 no 1_545
H16 C11 3.0143 no 1_545
H16 C17 3.1703 no 2_746
H16 C19 3.2267 no 2_746
H16 H7 3.0559 no 2_746
H16 H9 3.2730 no 1_545
H16 H11 2.6771 no 1_545
H16 H17 3.3924 no 2_746
H16 H19A 2.4940 no 2_746
H17 C9 3.5390 no 2_746
H17 C10 3.3396 no 2_746
H17 C15 3.2844 no 2_746
H17 C16 3.4807 no 2_746
H17 H9 3.0204 no 1_545
H17 H16 3.3924 no 2_756
H19A C10 3.3455 no 2_746
H19A C11 3.0292 no 2_746
H19A C12 2.9861 no 2_746
H19A C13 3.2439 no 2_746
H19A C14 3.5424 no 2_746
H19A C14 3.5890 no 2_756
H19A C15 3.5886 no 2_746
H19A C16 3.3827 no 2_756
H19A H11 3.4050 no 2_746
H19A H12 3.3484 no 2_746
H19A H14 2.7785 no 2_756
H19A H16 2.4940 no 2_756
H19B F1 2.7930 no 1_545
H19B N2 3.3148 no 1_545
H19B H2 3.2516 no 1_545
H19B H3 3.5314 no 1_545
H19B H7 3.4973 no 1_545
H19C F1 3.1239 no 1_545
H19C F3 2.8512 no 2_847
H19C H14 3.1218 no 2_756
H19C H20C 3.3508 no 2_756
H20A F2 3.1314 no 1_454
H20A F3 2.8911 no 1_444
H20A O5 2.7298 no 1_454
H20A C3 3.3939 no 1_444
H20A C4 3.2626 no 1_454
H20A C5 3.0111 no 1_454
H20A C11 3.3745 no 2_646
H20A C18 3.4926 no 1_444
H20A H3 2.7013 no 1_444
H20A H4A 2.6521 no 1_454
H20A H11 2.9689 no 2_646
H20B F3 2.7111 no 1_444
H20B C11 3.1320 no 2_646
H20B C12 3.0886 no 2_646
H20B H11 3.1103 no 2_646
H20B H12 2.9025 no 1_545
H20B H12 3.0316 no 2_646
H20C F1 2.6422 no 2_746
H20C F2 3.2301 no 1_454
H20C F2 3.2794 no 2_746
H20C F3 2.7034 no 1_444
H20C C18 3.5293 no 2_746
H20C H4A 3.5911 no 1_454
H20C H19C 3.3508 no 2_746

loop_
_geom_hbond_atom_site_label_D
_geom_hbond_atom_site_label_H
_geom_hbond_atom_site_label_A
_geom_hbond_site_symmetry_A
_geom_hbond_distance_DA
_geom_hbond_distance_DH
_geom_hbond_distance_HA
_geom_hbond_angle_DHA
_geom_hbond_publ_flag
N2 H2 O6 1_565 2.943(7) 0.979 2.25(5) 127(4) no

loop_
_geom_torsion_atom_site_label_1
_geom_torsion_atom_site_label_2
_geom_torsion_atom_site_label_3
_geom_torsion_atom_site_label_4
_geom_torsion
_geom_torsion_publ_flag
C20 O13 C13 C12 179.4(5) no
C20 O13 C13 C14 -1.5(9) no
N2 N1 C5 O5 179.3(5) no
N2 N1 C5 C4 -4.9(7) no
C5 N1 N2 C3 18.6(6) no
N2 N1 C6 O6 -172.8(5) no
N2 N1 C6 C7 9.0(7) no
C6 N1 N2 C3 -145.4(5) no
C5 N1 C6 O6 25.3(8) no
C5 N1 C6 C7 -152.9(5) no
C6 N1 C5 O5 -17.5(10) no
C6 N1 C5 C4 158.2(5) no
N1 N2 C3 C4 -24.2(6) no
N1 N2 C3 C18 96.9(5) no
N2 C3 C4 C5 21.4(6) no
N2 C3 C18 F1 62.6(7) no
N2 C3 C18 F2 -57.5(7) no
N2 C3 C18 F3 -175.5(5) no
C4 C3 C18 F1 179.6(5) no
C4 C3 C18 F2 59.5(7) no
C4 C3 C18 F3 -58.5(8) no
C18 C3 C4 C5 -96.7(6) no
C3 C4 C5 O5 165.3(6) no
C3 C4 C5 N1 -10.3(6) no
O6 C6 C7 C8 58.1(7) no
O6 C6 C7 C19 -65.6(7) no
N1 C6 C7 C8 -123.8(5) no
N1 C6 C7 C19 112.6(5) no
C6 C7 C8 C9 82.7(7) no
C6 C7 C8 C17 -97.6(6) no
C19 C7 C8 C9 -158.7(5) no
C19 C7 C8 C17 21.0(8) no
C7 C8 C9 C10 -178.7(5) no
C7 C8 C17 C16 -179.7(5) no
C9 C8 C17 C16 -0.0(9) no
C17 C8 C9 C10 1.6(9) no
C8 C9 C10 C11 177.9(6) no
C8 C9 C10 C15 -2.9(9) no
C9 C10 C11 C12 179.4(6) no
C9 C10 C15 C14 -179.1(5) no
C9 C10 C15 C16 2.4(9) no
C11 C10 C15 C14 0.1(9) no
C11 C10 C15 C16 -178.3(5) no
C15 C10 C11 C12 0.1(9) no
C10 C11 C12 C13 -0.6(10) no
C11 C12 C13 O13 180.0(6) no
C11 C12 C13 C14 0.9(10) no
O13 C13 C14 C15 -179.6(5) no
C12 C13 C14 C15 -0.6(10) no
C13 C14 C15 C10 0.1(9) no
C13 C14 C15 C16 178.5(6) no
C10 C15 C16 C17 -0.9(9) no
C14 C15 C16 C17 -179.3(6) no
C15 C16 C17 C8 -0.3(10) no
